data_2216483
loop_
_publ_author_name
'Kang, Si-shun'
'Li, Hai-Lin'
'Zeng, Hai-su'
'Wang, Hai-bo'
'Wang, Pin-liang'

_publ_section_title
;
 4-[3-(Chloromethyl)-1,2,4-oxadiazol-5-yl]pyridine
;
_journal_coeditor_code HB2625
_journal_issue 12
_journal_name_full 'Acta Crystallographica Section E'
_journal_page_first o4654
_journal_page_last o4654
_journal_paper_doi 10.1107/S1600536807055559
_journal_volume 63
_journal_year 2007
_chemical_formula_iupac 'C8 H6 Cl N3 O'
_chemical_formula_moiety 'C8 H6 Cl N3 O'
_chemical_formula_sum 'C8 H6 Cl N3 O'
_chemical_formula_weight 195.61
_chemical_name_systematic
;
 4-(3-(Chloromethyl)-1,2,4-oxadiazol-5-yl)pyridine
;
_space_group_IT_number 14
_symmetry_cell_setting monoclinic
_symmetry_space_group_name_Hall '-P 2ybc'
_symmetry_space_group_name_H-M 'P 1 21/c 1'
_atom_sites_solution_hydrogens geom
_atom_sites_solution_primary direct
_atom_sites_solution_secondary difmap
_audit_creation_method SHELXL-97
_cell_angle_alpha 90.00
_cell_angle_beta 94.11(3)
_cell_angle_gamma 90.00
_cell_formula_units_Z 4
_cell_length_a 10.512(2)
_cell_length_b 11.486(2)
_cell_length_c 7.2080(14)
_cell_measurement_reflns_used 25
_cell_measurement_temperature 293(2)
_cell_measurement_theta_max 12
_cell_measurement_theta_min 9
_cell_volume 868.1(3)
_computing_cell_refinement 'CAD-4 Software'
_computing_data_collection 'CAD-4 Software (Enraf--Nonius, 1989)'
_computing_data_reduction 'XCAD4 (Harms & Wocadlo, 1995)'
_computing_molecular_graphics 'SHELXTL (Siemens, 1996)'
_computing_publication_material SHELXS97
_computing_structure_refinement 'SHELXL97 (Sheldrick, 1997)'
_computing_structure_solution 'SHELXS97 (Sheldrick, 1997)'
_diffrn_ambient_temperature 293(2)
_diffrn_measured_fraction_theta_full 0.995
_diffrn_measured_fraction_theta_max 0.995
_diffrn_measurement_device_type 'Nonius CAD-4'
_diffrn_measurement_method \w/2\q
_diffrn_radiation_monochromator graphite
_diffrn_radiation_source 'fine-focus sealed tube'
_diffrn_radiation_type MoK\a
_diffrn_radiation_wavelength 0.71073
_diffrn_reflns_av_R_equivalents 0.0622
_diffrn_reflns_av_sigmaI/netI 0.0537
_diffrn_reflns_limit_h_max 12
_diffrn_reflns_limit_h_min -12
_diffrn_reflns_limit_k_max 14
_diffrn_reflns_limit_k_min 0
_diffrn_reflns_limit_l_max 8
_diffrn_reflns_limit_l_min 0
_diffrn_reflns_number 1840
_diffrn_reflns_theta_full 25.97
_diffrn_reflns_theta_max 25.97
_diffrn_reflns_theta_min 1.94
_diffrn_standards_decay_% 0
_diffrn_standards_interval_count 200
_diffrn_standards_interval_time 2h
_diffrn_standards_number 3
_exptl_absorpt_coefficient_mu 0.399
_exptl_absorpt_correction_T_max 0.961
_exptl_absorpt_correction_T_min 0.924
_exptl_absorpt_correction_type psi-scan
_exptl_absorpt_process_details '(North <i>et al.</i>,  1968)'
_exptl_crystal_colour colourless
_exptl_crystal_density_diffrn 1.497
_exptl_crystal_density_method 'not measured'
_exptl_crystal_description block
_exptl_crystal_F_000 400
_exptl_crystal_size_max 0.20
_exptl_crystal_size_mid 0.20
_exptl_crystal_size_min 0.10
_refine_diff_density_max 0.302
_refine_diff_density_min -0.357
_refine_ls_extinction_method none
_refine_ls_goodness_of_fit_ref 0.999
_refine_ls_hydrogen_treatment constr
_refine_ls_matrix_type full
_refine_ls_number_parameters 118
_refine_ls_number_reflns 1698
_refine_ls_number_restraints 0
_refine_ls_restrained_S_all 0.999
_refine_ls_R_factor_all 0.1279
_refine_ls_R_factor_gt 0.0761
_refine_ls_shift/su_max 0.000
_refine_ls_shift/su_mean 0.000
_refine_ls_structure_factor_coef Fsqd
_refine_ls_weighting_details 'calc w=1/[\s^2^(Fo^2^)+(0.0500P)^2^+2.3500P] where P=(Fo^2^+2Fc^2^)/3'
_refine_ls_weighting_scheme calc
_refine_ls_wR_factor_gt 0.1632
_refine_ls_wR_factor_ref 0.1914
_reflns_number_gt 937
_reflns_number_total 1698
_reflns_threshold_expression I>2\s(I)
_cod_data_source_file hb2625.cif
_cod_data_source_block I
_cod_original_sg_symbol_H-M 'P 21/c'
_cod_database_code 2216483
_cod_database_fobs_code 2216483

loop_
_symmetry_equiv_pos_as_xyz
'x, y, z'
'-x, y+1/2, -z+1/2'
'-x, -y, -z'
'x, -y-1/2, z-1/2'

loop_
_atom_site_type_symbol
_atom_site_label
_atom_site_fract_x
_atom_site_fract_y
_atom_site_fract_z
_atom_site_U_iso_or_equiv
_atom_site_adp_type
_atom_site_calc_flag
_atom_site_refinement_flags
_atom_site_occupancy
Cl Cl 0.52306(14) 0.64720(16) 0.1385(2) 0.0849(6) Uani d . 1
O O 0.7692(3) 0.4888(3) 0.0884(5) 0.0590(10) Uani d . 1
N N1 0.8725(4) 0.6501(3) 0.1618(6) 0.0554(11) Uani d . 1
C C1 0.6560(5) 0.6635(5) 0.0065(7) 0.0606(14) Uani d . 1
H H1B 0.6353 0.6329 -0.1174 0.073 Uiso calc R 1
H H1C 0.6745 0.7458 -0.0055 0.073 Uiso calc R 1
N N2 0.8883(4) 0.4531(4) 0.1708(6) 0.0600(11) Uani d . 1
C C2 0.7692(5) 0.6047(5) 0.0876(7) 0.0503(12) Uani d . 1
C C7 1.2517(5) 0.6678(5) 0.4255(9) 0.0760(18) Uani d . 1
H H7A 1.2924 0.7383 0.4530 0.091 Uiso calc R 1
C C3 0.9434(5) 0.5523(4) 0.2100(6) 0.0487(11) Uani d . 1
C C4 1.0744(5) 0.5578(4) 0.3039(7) 0.0500(12) Uani d . 1
C C5 1.1302(5) 0.6650(4) 0.3419(8) 0.0637(15) Uani d . 1
H H5A 1.0865 0.7335 0.3117 0.076 Uiso calc R 1
C C6 1.3113(5) 0.5643(5) 0.4673(8) 0.0659(15) Uani d . 1
H H6A 1.3932 0.5676 0.5251 0.079 Uiso calc R 1
N N3 1.2620(4) 0.4590(4) 0.4320(7) 0.0678(13) Uani d . 1
C C8 1.1440(5) 0.4579(5) 0.3476(7) 0.0617(14) Uani d . 1
H H8A 1.1070 0.3863 0.3168 0.074 Uiso calc R 1

loop_
_atom_site_aniso_label
_atom_site_aniso_U_11
_atom_site_aniso_U_22
_atom_site_aniso_U_33
_atom_site_aniso_U_12
_atom_site_aniso_U_13
_atom_site_aniso_U_23
Cl 0.0485(8) 0.1060(13) 0.0991(12) 0.0094(8) -0.0030(7) -0.0083(10)
O 0.055(2) 0.053(2) 0.067(2) -0.0068(17) -0.0027(17) 0.0029(17)
N1 0.054(3) 0.048(2) 0.063(3) 0.011(2) 0.001(2) 0.006(2)
C1 0.054(3) 0.065(3) 0.060(3) 0.011(3) -0.011(2) 0.001(3)
N2 0.045(2) 0.062(3) 0.073(3) 0.001(2) 0.001(2) -0.001(2)
C2 0.048(3) 0.057(3) 0.046(3) -0.004(2) 0.005(2) -0.006(2)
C7 0.054(3) 0.063(4) 0.110(5) -0.007(3) 0.002(3) -0.008(3)
C3 0.057(3) 0.046(3) 0.046(3) 0.003(2) 0.019(2) 0.000(2)
C4 0.048(3) 0.045(3) 0.060(3) 0.008(2) 0.017(2) -0.002(2)
C5 0.051(3) 0.046(3) 0.093(4) 0.002(3) 0.004(3) 0.004(3)
C6 0.050(3) 0.075(4) 0.073(4) 0.009(3) 0.007(3) 0.011(3)
N3 0.051(3) 0.067(3) 0.086(3) 0.015(2) 0.013(2) -0.001(3)
C8 0.057(3) 0.058(3) 0.073(4) 0.007(3) 0.023(3) -0.002(3)

loop_
_atom_type_symbol
_atom_type_description
_atom_type_scat_dispersion_real
_atom_type_scat_dispersion_imag
_atom_type_scat_source
C C 0.0033 0.0016 'International Tables Vol C Tables 4.2.6.8 and 6.1.1.4'
H H 0.0000 0.0000 'International Tables Vol C Tables 4.2.6.8 and 6.1.1.4'
N N 0.0061 0.0033 'International Tables Vol C Tables 4.2.6.8 and 6.1.1.4'
O O 0.0106 0.0060 'International Tables Vol C Tables 4.2.6.8 and 6.1.1.4'
Cl Cl 0.1484 0.1585 'International Tables Vol C Tables 4.2.6.8 and 6.1.1.4'

loop_
_geom_angle_atom_site_label_1
_geom_angle_atom_site_label_2
_geom_angle_atom_site_label_3
_geom_angle
C2 O N2 107.0(4)
C2 N1 C3 101.5(4)
C2 C1 Cl 113.1(4)
C2 C1 H1B 109.0
Cl C1 H1B 109.0
C2 C1 H1C 109.0
Cl C1 H1C 109.0
H1B C1 H1C 107.8
C3 N2 O 101.9(4)
N1 C2 O 113.9(4)
N1 C2 C1 128.4(5)
O C2 C1 117.8(4)
C6 C7 C5 118.2(6)
C6 C7 H7A 120.9
C5 C7 H7A 120.9
N2 C3 N1 115.8(5)
N2 C3 C4 121.2(4)
N1 C3 C4 123.0(4)
C5 C4 C8 118.8(5)
C5 C4 C3 119.5(4)
C8 C4 C3 121.6(5)
C7 C5 C4 118.5(5)
C7 C5 H5A 120.8
C4 C5 H5A 120.8
N3 C6 C7 125.5(5)
N3 C6 H6A 117.2
C7 C6 H6A 117.2
C6 N3 C8 115.4(5)
N3 C8 C4 123.5(5)
N3 C8 H8A 118.2
C4 C8 H8A 118.2

loop_
_geom_bond_atom_site_label_1
_geom_bond_atom_site_label_2
_geom_bond_distance
Cl C1 1.756(6)
O C2 1.331(6)
O N2 1.408(5)
N1 C2 1.286(6)
N1 C3 1.379(6)
C1 C2 1.454(6)
C1 H1B 0.9700
C1 H1C 0.9700
N2 C3 1.299(6)
C7 C6 1.367(8)
C7 C5 1.373(7)
C7 H7A 0.9300
C3 C4 1.492(7)
C4 C5 1.383(7)
C4 C8 1.385(7)
C5 H5A 0.9300
C6 N3 1.334(7)
C6 H6A 0.9300
N3 C8 1.342(7)
C8 H8A 0.9300

loop_
_geom_hbond_atom_site_label_D
_geom_hbond_atom_site_label_H
_geom_hbond_atom_site_label_A
_geom_hbond_site_symmetry_A
_geom_hbond_distance_DH
_geom_hbond_distance_HA
_geom_hbond_distance_DA
_geom_hbond_angle_DHA
C1 H1C N3 2_755 0.97 2.58 3.522(7) 163
C5 H5A N1 . 0.93 2.61 2.924(7) 101
C5 H5A N2 2_755 0.93 2.54 3.316(7) 141
C8 H8A N2 . 0.93 2.58 2.892(7) 100

loop_
_geom_torsion_atom_site_label_1
_geom_torsion_atom_site_label_2
_geom_torsion_atom_site_label_3
_geom_torsion_atom_site_label_4
_geom_torsion
C2 O N2 C3 0.5(5)
C3 N1 C2 O 1.0(6)
C3 N1 C2 C1 -179.3(5)
N2 O C2 N1 -1.0(6)
N2 O C2 C1 179.2(4)
Cl C1 C2 N1 -110.7(6)
Cl C1 C2 O 68.9(5)
O N2 C3 N1 0.1(5)
O N2 C3 C4 179.2(4)
C2 N1 C3 N2 -0.6(6)
C2 N1 C3 C4 -179.7(4)
N2 C3 C4 C5 179.5(5)
N1 C3 C4 C5 -1.4(7)
N2 C3 C4 C8 2.1(7)
N1 C3 C4 C8 -178.9(5)
C6 C7 C5 C4 -0.2(9)
C8 C4 C5 C7 -1.4(8)
C3 C4 C5 C7 -178.9(5)
C5 C7 C6 N3 0.7(10)
C7 C6 N3 C8 0.3(9)
C6 N3 C8 C4 -2.0(8)
C5 C4 C8 N3 2.6(8)
C3 C4 C8 N3 -179.9(4)

loop_
_cod_related_entry_id
_cod_related_entry_database
_cod_related_entry_code
1 ChemSpider 10824802
